data_4307005
loop_
_publ_author_name
'Mei-Jin Li'
'Ben Wai-Kin Chu'
'Nianyong Zhu'
'Vivian Wing-Wah Yam'

_publ_section_title
;
Synthesis, Structure, Photophysics, Electrochemistry, and Ion-Binding
Studies of Ruthenium(II) 1,10-Phenanthroline Complexes Containing Thia-,
Selena-, and Aza-Crown Pendants
;
_journal_name_full 'Inorganic Chemistry'
_journal_page_first 720
_journal_page_last 733
_journal_paper_doi 10.1021/ic061507z
_journal_volume 46
_journal_year 2007
_chemical_formula_moiety 'C70 H40 Ru1 S3'
_chemical_formula_sum 'C44 H49 Cl2 N7 O14 Ru S2'
_chemical_formula_weight 1135.99
_chemical_name_systematic
;
 ?
;
_space_group_IT_number 2
_symmetry_cell_setting triclinic
_symmetry_space_group_name_Hall '-P 1'
_symmetry_space_group_name_H-M 'P -1'
_atom_sites_solution_hydrogens geom
_atom_sites_solution_primary direct
_atom_sites_solution_secondary difmap
_audit_creation_method SHELXL-97
_cell_angle_alpha 91.05(3)
_cell_angle_beta 103.92(3)
_cell_angle_gamma 114.18(3)
_cell_formula_units_Z 2
_cell_length_a 12.101(2)
_cell_length_b 12.517(2)
_cell_length_c 18.818(4)
_cell_measurement_reflns_used 0
_cell_measurement_temperature 301(2)
_cell_measurement_theta_max 0
_cell_measurement_theta_min 0
_cell_volume 2501.8(11)
_computing_molecular_graphics 'Ortep-3 for Windows (Farrugia, 1997)'
_computing_publication_material 'WinGX publication routines (Farrugia, 1999)'
_computing_structure_refinement 'SHELXL-97 (Sheldrick, 1997)'
_computing_structure_solution 'SHELXS-86 (Sheldrick, 1986)'
_diffrn_ambient_temperature 301(2)
_diffrn_measured_fraction_theta_full 0.570
_diffrn_measured_fraction_theta_max 0.570
_diffrn_radiation_monochromator graphite
_diffrn_radiation_source 'fine-focus sealed tube'
_diffrn_radiation_type MoK\a
_diffrn_radiation_wavelength 0.71073
_diffrn_reflns_av_R_equivalents 0.0503
_diffrn_reflns_av_sigmaI/netI 0.1120
_diffrn_reflns_limit_h_max 11
_diffrn_reflns_limit_h_min -12
_diffrn_reflns_limit_k_max 12
_diffrn_reflns_limit_k_min -12
_diffrn_reflns_limit_l_max 20
_diffrn_reflns_limit_l_min -20
_diffrn_reflns_number 8719
_diffrn_reflns_theta_full 24.57
_diffrn_reflns_theta_max 24.57
_diffrn_reflns_theta_min 1.80
_exptl_absorpt_coefficient_mu 0.575
_exptl_absorpt_correction_type none
_exptl_crystal_colour orange
_exptl_crystal_density_diffrn 1.508
_exptl_crystal_density_method 'not measured'
_exptl_crystal_description prism
_exptl_crystal_F_000 1168
_exptl_crystal_size_max 0.4
_exptl_crystal_size_mid 0.25
_exptl_crystal_size_min 0.15
_refine_diff_density_max 0.651
_refine_diff_density_min -0.555
_refine_diff_density_rms 0.098
_refine_ls_extinction_method none
_refine_ls_goodness_of_fit_ref 0.987
_refine_ls_hydrogen_treatment mixed
_refine_ls_matrix_type full
_refine_ls_number_parameters 597
_refine_ls_number_reflns 4786
_refine_ls_number_restraints 116
_refine_ls_restrained_S_all 1.016
_refine_ls_R_factor_all 0.1069
_refine_ls_R_factor_gt 0.0721
_refine_ls_shift/su_max 0.001
_refine_ls_shift/su_mean 0.000
_refine_ls_structure_factor_coef Fsqd
_refine_ls_weighting_details 'calc w=1/[\s^2^(Fo^2^)+(0.1321P)^2^+0.0000P] where P=(Fo^2^+2Fc^2^)/3'
_refine_ls_weighting_scheme calc
_refine_ls_wR_factor_gt 0.1920
_refine_ls_wR_factor_ref 0.2110
_reflns_number_gt 3005
_reflns_number_total 4786
_reflns_threshold_expression >2sigma(I)
_cod_data_source_file ic061507zsi20060810_123208.cif
_cod_data_source_block mar1531
_cod_original_cell_volume 2501.8(8)
_cod_database_code 4307005

loop_
_symmetry_equiv_pos_as_xyz
'x, y, z'
'-x, -y, -z'

loop_
_atom_site_label
_atom_site_type_symbol
_atom_site_fract_x
_atom_site_fract_y
_atom_site_fract_z
_atom_site_U_iso_or_equiv
_atom_site_adp_type
_atom_site_occupancy
_atom_site_symmetry_multiplicity
_atom_site_calc_flag
_atom_site_refinement_flags
_atom_site_disorder_assembly
_atom_site_disorder_group
Ru1 Ru 0.97317(8) 0.38499(7) 0.75620(5) 0.0606(4) Uani 1 1 d . . .
S1 S 0.1458(3) 0.0813(3) 0.42969(19) 0.0934(11) Uani 1 1 d . . .
S2 S 0.4865(4) 0.3463(5) 0.2826(2) 0.1289(15) Uani 1 1 d . . .
O1 O 0.4190(7) 0.1082(6) 0.5157(4) 0.0688(19) Uiso 1 1 d . . .
O2 O 0.4810(7) 0.3424(6) 0.4961(4) 0.073(2) Uiso 1 1 d . . .
O3 O -0.0038(9) 0.0480(8) 0.2653(5) 0.105(3) Uiso 1 1 d . . .
O4 O 0.1207(12) 0.2491(10) 0.1870(6) 0.137(4) Uiso 1 1 d . . .
N1 N 0.8744(8) 0.4550(7) 0.6812(4) 0.058(2) Uani 1 1 d . . .
N2 N 0.8169(8) 0.2347(7) 0.7037(4) 0.057(2) Uani 1 1 d . . .
N3 N 1.0705(8) 0.3576(7) 0.6886(5) 0.065(2) Uani 1 1 d . . .
N4 N 1.0705(9) 0.3037(7) 0.8227(5) 0.070(2) Uani 1 1 d . . .
N5 N 1.1171(8) 0.5447(7) 0.8093(4) 0.061(2) Uani 1 1 d . . .
N6 N 0.8989(10) 0.4251(9) 0.8339(5) 0.069(2) Uani 1 1 d . . .
C1 C 0.9085(10) 0.5679(9) 0.6693(6) 0.066(3) Uani 1 1 d . . .
H1 H 0.9856 0.6251 0.6976 0.080 Uiso 1 1 calc R . .
C2 C 0.8333(12) 0.6016(10) 0.6170(6) 0.071(3) Uani 1 1 d . . .
H2 H 0.8614 0.6808 0.6100 0.085 Uiso 1 1 calc R . .
C3 C 0.7199(11) 0.5231(9) 0.5752(6) 0.065(3) Uani 1 1 d . . .
H3 H 0.6696 0.5476 0.5403 0.078 Uiso 1 1 calc R . .
C4 C 0.6790(10) 0.4028(9) 0.5857(5) 0.055(3) Uani 1 1 d . . .
C5 C 0.7612(10) 0.3740(9) 0.6398(5) 0.058(3) Uani 1 1 d . . .
C6 C 0.7279(10) 0.2533(8) 0.6513(5) 0.053(3) Uani 1 1 d . . .
C7 C 0.6149(11) 0.1643(9) 0.6109(6) 0.059(3) Uani 1 1 d . . .
C8 C 0.5911(10) 0.0500(9) 0.6242(6) 0.068(3) Uani 1 1 d . . .
H8 H 0.5168 -0.0125 0.5974 0.081 Uiso 1 1 calc R . .
C9 C 0.6763(12) 0.0289(10) 0.6763(6) 0.076(3) Uani 1 1 d . . .
H9 H 0.6602 -0.0481 0.6855 0.091 Uiso 1 1 calc R . .
C10 C 0.7878(11) 0.1221(9) 0.7161(6) 0.067(3) Uani 1 1 d . . .
H10 H 0.8441 0.1061 0.7524 0.081 Uiso 1 1 calc R . .
C11 C 0.5625(11) 0.3115(10) 0.5466(5) 0.065(3) Uani 1 1 d . . .
C12 C 0.5292(9) 0.1968(9) 0.5578(5) 0.061(3) Uani 1 1 d . . .
C13 C 0.4515(13) 0.2967(10) 0.4190(6) 0.090(4) Uani 1 1 d . . .
H13A H 0.3616 0.2665 0.3965 0.109 Uiso 1 1 calc R . .
H13B H 0.4756 0.2322 0.4155 0.109 Uiso 1 1 calc R . .
C14 C 0.5202(14) 0.3922(12) 0.3792(7) 0.106(4) Uani 1 1 d . . .
H14A H 0.6099 0.4206 0.4015 0.127 Uiso 1 1 calc R . .
H14B H 0.4982 0.4576 0.3850 0.127 Uiso 1 1 calc R . .
C15 C 0.3446(14) 0.3658(16) 0.2467(8) 0.127(5) Uani 1 1 d . . .
H15A H 0.3341 0.4145 0.2828 0.152 Uiso 1 1 calc R . .
H15B H 0.3477 0.4034 0.2021 0.152 Uiso 1 1 calc R . .
C16 C 0.2344(14) 0.2396(15) 0.2296(9) 0.133(6) Uani 1 1 d . . .
H16A H 0.2534 0.1869 0.2012 0.160 Uiso 1 1 calc R . .
H16B H 0.2217 0.2082 0.2752 0.160 Uiso 1 1 calc R . .
C17 C 0.0120(17) 0.1381(15) 0.1576(8) 0.139(6) Uani 1 1 d . . .
H17A H 0.0401 0.0799 0.1449 0.167 Uiso 1 1 calc R . .
H17B H -0.0399 0.1484 0.1127 0.167 Uiso 1 1 calc R . .
C18 C -0.0649(15) 0.0932(14) 0.2097(9) 0.124(5) Uani 1 1 d . . .
H18A H -0.0778 0.1566 0.2314 0.148 Uiso 1 1 calc R . .
H18B H -0.1466 0.0316 0.1836 0.148 Uiso 1 1 calc R . .
C19 C -0.0707(11) 0.0107(11) 0.3190(7) 0.096(4) Uani 1 1 d . . .
H19A H -0.1543 -0.0508 0.2960 0.115 Uiso 1 1 calc R . .
H19B H -0.0796 0.0765 0.3408 0.115 Uiso 1 1 calc R . .
C20 C -0.0013(11) -0.0353(10) 0.3774(6) 0.089(4) Uani 1 1 d . . .
H20A H 0.0148 -0.0957 0.3546 0.106 Uiso 1 1 calc R . .
H20B H -0.0527 -0.0713 0.4103 0.106 Uiso 1 1 calc R . .
C21 C 0.1976(10) -0.0062(9) 0.4923(6) 0.075(3) Uani 1 1 d . . .
H21A H 0.1330 -0.0484 0.5166 0.090 Uiso 1 1 calc R . .
H21B H 0.2114 -0.0639 0.4649 0.090 Uiso 1 1 calc R . .
C22 C 0.3148(12) 0.0699(10) 0.5479(6) 0.081(3) Uani 1 1 d . . .
H22A H 0.3071 0.1381 0.5672 0.097 Uiso 1 1 calc R . .
H22B H 0.3299 0.0267 0.5885 0.097 Uiso 1 1 calc R . .
C23 C 1.0552(11) 0.3724(9) 0.6168(7) 0.074(3) Uani 1 1 d . . .
H23 H 0.9910 0.3931 0.5936 0.089 Uiso 1 1 calc R . .
C24 C 1.1297(14) 0.3585(11) 0.5759(7) 0.091(4) Uani 1 1 d . . .
H24 H 1.1139 0.3648 0.5256 0.109 Uiso 1 1 calc R . .
C25 C 1.2259(16) 0.3355(10) 0.6115(10) 0.100(4) Uani 1 1 d . . .
H25 H 1.2829 0.3338 0.5865 0.120 Uiso 1 1 calc R . .
C26 C 1.2433(12) 0.3144(10) 0.6840(9) 0.093(4) Uani 1 1 d . . .
H26 H 1.3084 0.2954 0.7076 0.111 Uiso 1 1 calc R . .
C27 C 1.1615(12) 0.3225(9) 0.7193(7) 0.073(3) Uani 1 1 d . . .
C28 C 1.1611(11) 0.2932(9) 0.7970(7) 0.076(3) Uani 1 1 d . . .
C29 C 1.2402(13) 0.2462(12) 0.8383(9) 0.109(5) Uani 1 1 d . . .
H29 H 1.3048 0.2410 0.8221 0.131 Uiso 1 1 calc R . .
C30 C 1.217(2) 0.2082(15) 0.9043(9) 0.137(7) Uani 1 1 d . . .
H30 H 1.2690 0.1779 0.9328 0.164 Uiso 1 1 calc R . .
C31 C 1.1215(16) 0.2129(12) 0.9299(8) 0.111(5) Uani 1 1 d . . .
H31 H 1.1052 0.1842 0.9733 0.133 Uiso 1 1 calc R . .
C32 C 1.0511(13) 0.2636(11) 0.8861(7) 0.093(4) Uani 1 1 d . . .
H32 H 0.9866 0.2700 0.9018 0.111 Uiso 1 1 calc R . .
C33 C 1.2228(12) 0.6019(10) 0.7912(7) 0.088(4) Uani 1 1 d . . .
H33 H 1.2341 0.5689 0.7503 0.105 Uiso 1 1 calc R . .
C34 C 1.3209(14) 0.7108(11) 0.8301(9) 0.111(5) Uani 1 1 d . . .
H34 H 1.3953 0.7488 0.8166 0.133 Uiso 1 1 calc R . .
C35 C 1.2972(17) 0.7560(14) 0.8898(9) 0.115(5) Uani 1 1 d . . .
H35 H 1.3577 0.8268 0.9179 0.138 Uiso 1 1 calc R . .
C36 C 1.1889(15) 0.6995(12) 0.9077(7) 0.095(4) Uani 1 1 d . . .
H36 H 1.1761 0.7294 0.9491 0.114 Uiso 1 1 calc R . .
C37 C 1.0953(12) 0.5960(10) 0.8645(6) 0.070(3) Uani 1 1 d . . .
C38 C 0.9734(13) 0.5281(12) 0.8793(6) 0.075(3) Uani 1 1 d . . .
C39 C 0.9319(15) 0.5660(12) 0.9335(7) 0.091(4) Uani 1 1 d . . .
H39 H 0.9833 0.6368 0.9644 0.109 Uiso 1 1 calc R . .
C40 C 0.8146(19) 0.4974(17) 0.9408(8) 0.116(5) Uani 1 1 d . . .
H40 H 0.7862 0.5222 0.9767 0.140 Uiso 1 1 calc R . .
C41 C 0.7376(14) 0.3917(14) 0.8955(8) 0.100(4) Uani 1 1 d . . .
H41 H 0.6574 0.3446 0.8996 0.120 Uiso 1 1 calc R . .
C42 C 0.7861(15) 0.3610(12) 0.8450(7) 0.090(4) Uani 1 1 d . . .
H42 H 0.7365 0.2888 0.8152 0.108 Uiso 1 1 calc R . .
N7 N 0.5355(15) -0.1928(16) 0.2529(9) 0.148(6) Uani 1 1 d . . .
C43 C 0.5580(17) -0.091(2) 0.2398(11) 0.142(7) Uani 1 1 d . . .
C44 C 0.574(2) 0.018(2) 0.2256(13) 0.187(9) Uani 1 1 d . . .
O14 O 0.528(4) -0.409(4) 0.918(2) 0.265(17) Uiso 0.50 1 d P . .
O14' O 0.466(5) -0.458(4) 0.974(3) 0.32(2) Uiso 0.50 1 d P . .
Cl1 Cl 0.7919(3) 0.2734(3) 0.41204(18) 0.0902(10) Uani 1 1 d D . .
Cl2 Cl 0.7349(4) 0.0245(4) 0.9353(2) 0.1302(14) Uani 1 1 d D . .
O5 O 0.8595(18) 0.2190(17) 0.3901(12) 0.136(9) Uiso 0.50 1 d PD A 1
O6 O 0.8608(19) 0.3600(17) 0.4735(9) 0.174(10) Uiso 0.50 1 d PD A 1
O7 O 0.6799(15) 0.1910(14) 0.4220(12) 0.132(7) Uiso 0.50 1 d PD A 1
O8 O 0.7630(17) 0.3369(16) 0.3528(9) 0.122(6) Uiso 0.50 1 d PD A 1
O9 O 0.8506(16) 0.1193(17) 0.9774(11) 0.161(9) Uiso 0.50 1 d PD B 1
O10 O 0.735(3) -0.0840(18) 0.9536(15) 0.32(2) Uiso 0.50 1 d PD B 1
O11 O 0.6316(19) 0.038(3) 0.9485(14) 0.253(16) Uiso 0.50 1 d PD B 1
O12 O 0.732(2) 0.031(2) 0.8588(8) 0.159(8) Uiso 0.50 1 d PD B 1
O5' O 0.9004(18) 0.251(2) 0.4231(13) 0.151(10) Uiso 0.50 1 d PD A 2
O6' O 0.751(2) 0.240(2) 0.4770(10) 0.147(8) Uiso 0.50 1 d PD A 2
O7' O 0.822(3) 0.3902(15) 0.4069(17) 0.213(12) Uiso 0.50 1 d PD A 2
O8' O 0.696(2) 0.200(3) 0.3512(13) 0.33(2) Uiso 0.50 1 d PD A 2
O9' O 0.846(2) 0.006(3) 0.9577(14) 0.221(13) Uiso 0.50 1 d PD B 2
O10' O 0.682(2) 0.000(2) 0.9982(12) 0.219(13) Uiso 0.50 1 d PD B 2
O11' O 0.648(2) -0.066(2) 0.8775(13) 0.291(19) Uiso 0.50 1 d PD B 2
O12' O 0.754(3) 0.1358(17) 0.9194(15) 0.235(14) Uiso 0.50 1 d PD B 2
O13 O 0.534(3) -0.125(3) 1.0677(16) 0.432(16) Uiso 1 1 d . . .

loop_
_atom_site_aniso_label
_atom_site_aniso_U_11
_atom_site_aniso_U_22
_atom_site_aniso_U_33
_atom_site_aniso_U_23
_atom_site_aniso_U_13
_atom_site_aniso_U_12
Ru1 0.0733(7) 0.0531(6) 0.0541(6) 0.0043(4) 0.0116(4) 0.0291(5)
S1 0.077(2) 0.0637(19) 0.114(3) 0.0197(18) -0.002(2) 0.0198(17)
S2 0.123(3) 0.189(4) 0.099(3) 0.040(3) 0.044(3) 0.081(3)
N1 0.067(6) 0.049(5) 0.055(5) 0.004(4) 0.012(5) 0.025(5)
N2 0.068(6) 0.053(6) 0.050(5) 0.005(4) 0.011(4) 0.029(5)
N3 0.074(7) 0.057(5) 0.062(6) 0.002(4) 0.017(5) 0.027(5)
N4 0.080(7) 0.063(6) 0.060(7) -0.003(5) 0.005(5) 0.034(5)
N5 0.056(6) 0.063(6) 0.052(6) 0.002(5) 0.003(5) 0.021(5)
N6 0.088(8) 0.071(7) 0.053(6) 0.011(5) 0.017(6) 0.041(6)
C1 0.078(8) 0.045(7) 0.068(7) 0.003(5) 0.007(6) 0.027(6)
C2 0.087(9) 0.051(7) 0.078(8) 0.019(6) 0.024(7) 0.033(7)
C3 0.082(9) 0.050(7) 0.067(7) 0.011(6) 0.013(7) 0.036(7)
C4 0.070(7) 0.050(7) 0.049(6) 0.000(5) 0.007(6) 0.033(6)
C5 0.070(8) 0.053(7) 0.053(7) 0.010(5) 0.012(6) 0.031(6)
C6 0.068(7) 0.044(6) 0.048(6) 0.005(5) 0.014(6) 0.025(6)
C7 0.081(8) 0.044(6) 0.063(7) 0.012(5) 0.030(6) 0.032(7)
C8 0.073(8) 0.054(7) 0.067(7) -0.005(5) 0.001(6) 0.029(6)
C9 0.095(9) 0.052(7) 0.081(8) 0.019(6) 0.016(7) 0.035(7)
C10 0.075(8) 0.053(7) 0.070(8) 0.008(6) 0.012(6) 0.029(7)
C11 0.088(9) 0.062(7) 0.055(7) 0.010(6) 0.011(6) 0.047(7)
C12 0.058(7) 0.050(7) 0.065(7) -0.002(5) 0.012(6) 0.015(6)
C13 0.113(11) 0.069(8) 0.084(9) 0.015(7) 0.013(8) 0.042(8)
C14 0.116(11) 0.108(11) 0.118(11) 0.035(9) 0.046(9) 0.062(10)
C15 0.104(12) 0.173(16) 0.110(12) 0.031(11) 0.021(9) 0.069(12)
C16 0.095(12) 0.141(15) 0.153(14) 0.021(11) 0.000(10) 0.059(12)
C17 0.155(17) 0.137(14) 0.090(12) 0.017(10) -0.030(12) 0.063(14)
C18 0.116(13) 0.125(13) 0.119(13) 0.038(10) -0.004(11) 0.060(11)
C19 0.071(9) 0.098(10) 0.113(11) 0.002(8) 0.003(8) 0.043(8)
C20 0.080(9) 0.081(8) 0.092(9) -0.007(7) 0.007(7) 0.031(7)
C21 0.065(8) 0.062(7) 0.090(9) 0.013(6) 0.011(7) 0.024(6)
C22 0.107(10) 0.083(8) 0.072(8) 0.015(7) 0.026(8) 0.058(8)
C23 0.076(8) 0.067(7) 0.076(9) 0.011(6) 0.025(7) 0.026(6)
C24 0.111(11) 0.095(10) 0.092(10) 0.021(7) 0.055(9) 0.053(9)
C25 0.129(14) 0.060(8) 0.130(14) 0.023(8) 0.080(11) 0.034(9)
C26 0.079(9) 0.066(8) 0.130(13) 0.002(8) 0.034(9) 0.026(7)
C27 0.081(9) 0.054(7) 0.085(9) 0.003(6) 0.022(8) 0.031(7)
C28 0.079(9) 0.060(7) 0.086(9) -0.005(6) -0.003(7) 0.042(7)
C29 0.102(11) 0.119(12) 0.108(12) -0.006(9) 0.010(9) 0.059(10)
C30 0.19(2) 0.162(16) 0.078(12) 0.003(10) -0.009(12) 0.121(15)
C31 0.151(14) 0.111(11) 0.091(11) 0.033(8) 0.014(10) 0.085(11)
C32 0.128(12) 0.090(9) 0.059(8) 0.001(7) 0.016(8) 0.051(9)
C33 0.074(9) 0.071(8) 0.091(9) -0.020(7) 0.010(8) 0.013(8)
C34 0.098(11) 0.077(10) 0.127(13) -0.018(9) 0.012(10) 0.020(9)
C35 0.109(14) 0.101(11) 0.107(12) -0.012(9) 0.015(10) 0.025(11)
C36 0.102(11) 0.083(10) 0.089(10) -0.008(8) 0.020(9) 0.034(9)
C37 0.088(10) 0.059(7) 0.058(8) -0.001(6) 0.013(7) 0.030(7)
C38 0.100(10) 0.089(9) 0.055(7) 0.008(7) 0.022(7) 0.059(9)
C39 0.114(12) 0.088(9) 0.088(10) 0.009(7) 0.038(9) 0.054(10)
C40 0.146(16) 0.153(16) 0.094(12) 0.022(11) 0.057(12) 0.093(14)
C41 0.111(12) 0.116(12) 0.080(10) 0.010(9) 0.044(9) 0.046(10)
C42 0.109(12) 0.088(9) 0.065(9) 0.000(7) 0.024(8) 0.034(9)
N7 0.108(11) 0.179(15) 0.155(14) -0.022(12) 0.020(9) 0.070(12)
C43 0.091(13) 0.19(2) 0.144(16) 0.018(18) 0.017(11) 0.068(17)
C44 0.17(2) 0.17(2) 0.23(2) 0.089(18) 0.053(17) 0.084(17)
Cl1 0.095(2) 0.080(2) 0.104(3) 0.0213(18) 0.028(2) 0.044(2)
Cl2 0.146(4) 0.152(4) 0.098(3) 0.009(3) 0.022(3) 0.076(3)

loop_
_atom_type_symbol
_atom_type_description
_atom_type_scat_dispersion_real
_atom_type_scat_dispersion_imag
_atom_type_scat_source
Ru Ru -1.2594 0.8363 'International Tables Vol C Tables 4.2.6.8 and 6.1.1.4'
S S 0.1246 0.1234 'International Tables Vol C Tables 4.2.6.8 and 6.1.1.4'
O O 0.0106 0.0060 'International Tables Vol C Tables 4.2.6.8 and 6.1.1.4'
N N 0.0061 0.0033 'International Tables Vol C Tables 4.2.6.8 and 6.1.1.4'
C C 0.0033 0.0016 'International Tables Vol C Tables 4.2.6.8 and 6.1.1.4'
Cl Cl 0.1484 0.1585 'International Tables Vol C Tables 4.2.6.8 and 6.1.1.4'
H H 0.0000 0.0000 'International Tables Vol C Tables 4.2.6.8 and 6.1.1.4'

loop_
_geom_angle_atom_site_label_1
_geom_angle_atom_site_label_2
_geom_angle_atom_site_label_3
_geom_angle
_geom_angle_site_symmetry_1
_geom_angle_site_symmetry_3
_geom_angle_publ_flag
N3 Ru1 N6 172.2(4) . . ?
N3 Ru1 N2 90.5(3) . . ?
N6 Ru1 N2 96.6(4) . . ?
N3 Ru1 N5 94.4(4) . . ?
N6 Ru1 N5 78.8(4) . . ?
N2 Ru1 N5 173.7(3) . . ?
N3 Ru1 N1 96.2(3) . . ?
N6 Ru1 N1 88.3(3) . . ?
N2 Ru1 N1 79.1(3) . . ?
N5 Ru1 N1 96.3(3) . . ?
N3 Ru1 N4 79.2(4) . . ?
N6 Ru1 N4 96.6(4) . . ?
N2 Ru1 N4 97.5(3) . . ?
N5 Ru1 N4 87.4(3) . . ?
N1 Ru1 N4 174.4(3) . . ?
C21 S1 C20 97.7(5) . . ?
C14 S2 C15 100.9(7) . . ?
C12 O1 C22 115.8(8) . . ?
C11 O2 C13 117.0(8) . . ?
C18 O3 C19 111.4(11) . . ?
C17 O4 C16 115.4(12) . . ?
C1 N1 C5 117.6(8) . . ?
C1 N1 Ru1 128.3(7) . . ?
C5 N1 Ru1 114.0(6) . . ?
C10 N2 C6 116.2(9) . . ?
C10 N2 Ru1 128.8(7) . . ?
C6 N2 Ru1 115.0(6) . . ?
C23 N3 C27 116.5(10) . . ?
C23 N3 Ru1 126.7(8) . . ?
C27 N3 Ru1 116.7(8) . . ?
C32 N4 C28 119.8(10) . . ?
C32 N4 Ru1 126.2(9) . . ?
C28 N4 Ru1 114.0(8) . . ?
C33 N5 C37 118.4(10) . . ?
C33 N5 Ru1 125.9(8) . . ?
C37 N5 Ru1 115.6(8) . . ?
C42 N6 C38 117.1(10) . . ?
C42 N6 Ru1 127.2(8) . . ?
C38 N6 Ru1 115.7(9) . . ?
N1 C1 C2 122.0(10) . . ?
C3 C2 C1 121.7(10) . . ?
C2 C3 C4 118.6(9) . . ?
C5 C4 C11 118.5(9) . . ?
C5 C4 C3 116.8(10) . . ?
C11 C4 C3 124.8(9) . . ?
N1 C5 C4 123.3(9) . . ?
N1 C5 C6 116.9(9) . . ?
C4 C5 C6 119.7(10) . . ?
N2 C6 C7 124.1(9) . . ?
N2 C6 C5 114.9(9) . . ?
C7 C6 C5 121.0(9) . . ?
C8 C7 C6 117.5(10) . . ?
C8 C7 C12 124.3(10) . . ?
C6 C7 C12 118.2(9) . . ?
C9 C8 C7 119.8(11) . . ?
C8 C9 C10 120.2(10) . . ?
N2 C10 C9 122.2(10) . . ?
C12 C11 O2 120.2(10) . . ?
C12 C11 C4 122.3(9) . . ?
O2 C11 C4 117.5(9) . . ?
C11 C12 O1 121.4(9) . . ?
C11 C12 C7 120.2(9) . . ?
O1 C12 C7 118.2(9) . . ?
O2 C13 C14 109.7(10) . . ?
C13 C14 S2 113.3(10) . . ?
C16 C15 S2 106.0(10) . . ?
O4 C16 C15 107.6(12) . . ?
O4 C17 C18 113.1(14) . . ?
O3 C18 C17 109.6(13) . . ?
O3 C19 C20 109.4(10) . . ?
C19 C20 S1 111.1(9) . . ?
C22 C21 S1 110.2(7) . . ?
O1 C22 C21 110.3(9) . . ?
N3 C23 C24 123.2(11) . . ?
C25 C24 C23 117.2(12) . . ?
C24 C25 C26 122.1(13) . . ?
C27 C26 C25 117.1(13) . . ?
C26 C27 N3 123.3(12) . . ?
C26 C27 C28 123.8(12) . . ?
N3 C27 C28 112.8(11) . . ?
N4 C28 C29 120.6(12) . . ?
N4 C28 C27 115.6(9) . . ?
C29 C28 C27 123.5(13) . . ?
C30 C29 C28 116.9(14) . . ?
C31 C30 C29 123.5(14) . . ?
C30 C31 C32 115.1(14) . . ?
N4 C32 C31 124.0(14) . . ?
N5 C33 C34 124.2(12) . . ?
C35 C34 C33 114.9(15) . . ?
C36 C35 C34 121.2(14) . . ?
C35 C36 C37 120.1(13) . . ?
N5 C37 C36 120.7(12) . . ?
N5 C37 C38 114.8(10) . . ?
C36 C37 C38 124.2(12) . . ?
N6 C38 C39 120.9(13) . . ?
N6 C38 C37 115.1(10) . . ?
C39 C38 C37 123.9(13) . . ?
C40 C39 C38 118.9(14) . . ?
C39 C40 C41 121.1(13) . . ?
C42 C41 C40 116.0(14) . . ?
N6 C42 C41 125.9(13) . . ?
N7 C43 C44 176(2) . . ?
O14 O14' O14' 112(5) . 2_647 ?
O7' Cl1 O5 121.1(14) . . ?
O7' Cl1 O7 126.1(13) . . ?
O5 Cl1 O7 111.2(9) . . ?
O7' Cl1 O8' 112.3(11) . . ?
O5 Cl1 O8' 83.3(14) . . ?
O7 Cl1 O8' 60.1(12) . . ?
O7' Cl1 O6 58.3(12) . . ?
O5 Cl1 O6 114.0(10) . . ?
O7 Cl1 O6 111.7(9) . . ?
O8' Cl1 O6 162.6(14) . . ?
O7' Cl1 O5' 110.8(11) . . ?
O5 Cl1 O5' 28.3(12) . . ?
O7 Cl1 O5' 121.7(12) . . ?
O8' Cl1 O5' 111.3(11) . . ?
O6 Cl1 O5' 86.1(13) . . ?
O7' Cl1 O6' 111.4(10) . . ?
O5 Cl1 O6' 116.9(12) . . ?
O7 Cl1 O6' 47.6(9) . . ?
O8' Cl1 O6' 107.6(11) . . ?
O6 Cl1 O6' 67.0(11) . . ?
O5' Cl1 O6' 103.1(9) . . ?
O7' Cl1 O8 46.5(11) . . ?
O5 Cl1 O8 106.2(9) . . ?
O7 Cl1 O8 108.5(9) . . ?
O8' Cl1 O8 66.9(13) . . ?
O6 Cl1 O8 104.7(9) . . ?
O5' Cl1 O8 120.0(12) . . ?
O6' Cl1 O8 135.8(11) . . ?
O12' Cl2 O11 76.3(15) . . ?
O12' Cl2 O10 171.3(15) . . ?
O11 Cl2 O10 111.7(11) . . ?
O12' Cl2 O11' 113.7(11) . . ?
O11 Cl2 O11' 87.3(16) . . ?
O10 Cl2 O11' 71.2(15) . . ?
O12' Cl2 O9' 115.1(12) . . ?
O11 Cl2 O9' 152.9(14) . . ?
O10 Cl2 O9' 56.1(14) . . ?
O11' Cl2 O9' 108.0(11) . . ?
O12' Cl2 O12 70.5(13) . . ?
O11 Cl2 O12 110.0(11) . . ?
O10 Cl2 O12 108.7(11) . . ?
O11' Cl2 O12 56.1(13) . . ?
O9' Cl2 O12 97.1(14) . . ?
O12' Cl2 O9 63.7(13) . . ?
O11 Cl2 O9 110.3(11) . . ?
O10 Cl2 O9 109.1(11) . . ?
O11' Cl2 O9 159.9(14) . . ?
O9' Cl2 O9 60.3(12) . . ?
O12 Cl2 O9 106.9(10) . . ?
O12' Cl2 O10' 109.8(11) . . ?
O11 Cl2 O10' 49.5(14) . . ?
O10 Cl2 O10' 74.7(15) . . ?
O11' Cl2 O10' 105.4(11) . . ?
O9' Cl2 O10' 104.0(10) . . ?
O12 Cl2 O10' 155.9(13) . . ?
O9 Cl2 O10' 93.7(13) . . ?

loop_
_geom_bond_atom_site_label_1
_geom_bond_atom_site_label_2
_geom_bond_distance
_geom_bond_site_symmetry_2
_geom_bond_publ_flag
Ru1 N3 2.040(9) . ?
Ru1 N6 2.044(9) . ?
Ru1 N2 2.052(8) . ?
Ru1 N5 2.065(9) . ?
Ru1 N1 2.069(7) . ?
Ru1 N4 2.075(8) . ?
S1 C21 1.797(10) . ?
S1 C20 1.801(12) . ?
S2 C14 1.792(13) . ?
S2 C15 1.804(14) . ?
O1 C12 1.373(11) . ?
O1 C22 1.437(13) . ?
O2 C11 1.379(11) . ?
O2 C13 1.455(12) . ?
O3 C18 1.398(14) . ?
O3 C19 1.413(14) . ?
O4 C17 1.446(17) . ?
O4 C16 1.469(15) . ?
N1 C1 1.339(12) . ?
N1 C5 1.354(12) . ?
N2 C10 1.345(12) . ?
N2 C6 1.374(12) . ?
N3 C23 1.346(12) . ?
N3 C27 1.355(13) . ?
N4 C32 1.338(14) . ?
N4 C28 1.351(14) . ?
N5 C33 1.317(14) . ?
N5 C37 1.343(13) . ?
N6 C42 1.340(15) . ?
N6 C38 1.356(14) . ?
C1 C2 1.369(13) . ?
C2 C3 1.347(14) . ?
C3 C4 1.414(13) . ?
C4 C5 1.404(13) . ?
C4 C11 1.409(14) . ?
C5 C6 1.431(13) . ?
C6 C7 1.382(13) . ?
C7 C8 1.380(13) . ?
C7 C12 1.451(13) . ?
C8 C9 1.357(14) . ?
C9 C10 1.390(14) . ?
C11 C12 1.358(13) . ?
C13 C14 1.483(17) . ?
C15 C16 1.56(2) . ?
C17 C18 1.47(2) . ?
C19 C20 1.491(15) . ?
C21 C22 1.469(14) . ?
C23 C24 1.375(15) . ?
C24 C25 1.340(18) . ?
C25 C26 1.377(17) . ?
C26 C27 1.352(16) . ?
C27 C28 1.514(16) . ?
C28 C29 1.408(16) . ?
C29 C30 1.39(2) . ?
C30 C31 1.38(2) . ?
C31 C32 1.389(16) . ?
C33 C34 1.422(16) . ?
C34 C35 1.390(19) . ?
C35 C36 1.340(18) . ?
C36 C37 1.392(16) . ?
C37 C38 1.470(16) . ?
C38 C39 1.393(15) . ?
C39 C40 1.368(19) . ?
C40 C41 1.381(19) . ?
C41 C42 1.356(16) . ?
N7 C43 1.23(2) . ?
C43 C44 1.33(3) . ?
O14 O14' 1.45(5) . ?
O14' O14' 1.75(8) 2_647 ?
Cl1 O7' 1.365(14) . ?
Cl1 O5 1.383(12) . ?
Cl1 O7 1.387(13) . ?
Cl1 O8' 1.396(15) . ?
Cl1 O6 1.398(13) . ?
Cl1 O5' 1.423(13) . ?
Cl1 O6' 1.436(13) . ?
Cl1 O8 1.438(12) . ?
Cl2 O12' 1.367(15) . ?
Cl2 O11 1.402(15) . ?
Cl2 O10 1.408(15) . ?
Cl2 O11' 1.413(16) . ?
Cl2 O9' 1.424(15) . ?
Cl2 O12 1.436(14) . ?
Cl2 O9 1.437(14) . ?
Cl2 O10' 1.459(15) . ?
